data_4038996
loop_
_publ_author_name
'Numez Avila, Aaron Gabriel'
'Desch\^enes-Simard, Beno\^it'
'Arnold, Joseph E.'
'Morency, Mathieu'
'Chartrand, Daniel'
'Maris, Thierry'
'Berger, Gilles'
'Day, Graham M.'
'Hanessian, Stephen'
'Wuest, James D.'

_publ_contact_author_id_orcid 0000-0001-9731-4046
_publ_section_title
;
 Surprising Chemistry of 6.Azidotetrazolo[5,1.a]phthalazine: What a
 Purported Natural Product Reveals about the Polymorphism of Explosives
;
_journal_name_full 'Journal of Organic Chemistry'
_journal_page_first 6680
_journal_page_last 6694
_journal_paper_doi 10.1021/acs.joc.2c00369
_journal_volume 87
_journal_year 2022
_chemical_formula_moiety 'C8 H4 N8'
_chemical_formula_sum 'C8 H4 N8'
_chemical_formula_weight 212.19
_space_group_crystal_system monoclinic
_space_group_IT_number 14
_space_group_name_Hall '-P 2ybc'
_space_group_name_H-M_alt 'P 1 21/c 1'
_atom_sites_solution_hydrogens geom
_atom_sites_solution_primary dual
_audit_contact_author_email thierry.maris@umontreal.ca
_audit_contact_author_name 'Thierry Maris'
_audit_contact_author_phone '+1 514 340 4711 2579'
_audit_creation_date 2021-02-04
_audit_creation_method
;
Olex2 1.3
(compiled 2020.11.12 svn.r5f609507 for OlexSys, GUI svn.r6226)
;
_cell_angle_alpha 90
_cell_angle_beta 102.164(1)
_cell_angle_gamma 90
_cell_formula_units_Z 4
_cell_length_a 6.1658(1)
_cell_length_b 17.1862(3)
_cell_length_c 8.8111(2)
_cell_measurement_reflns_used 7128
_cell_measurement_temperature 100
_cell_measurement_theta_max 72.094
_cell_measurement_theta_min 5.147
_cell_volume 912.72(3)
_computing_cell_refinement
;
SAINT (2013) V8.40B; Integration Software for Single Crystal Data.
Bruker AXS Inc., Madison, WI 53719-1173.
;
_computing_data_collection
;
APEX 3 (2019) Bruker AXS Inc., Madison, WI 53719-1173.
;
_computing_data_reduction
;
SAINT (2013) V8.40B; Integration Software for Single Crystal Data.
Bruker AXS Inc., Madison, WI 53719-1173.
;
_computing_molecular_graphics 'Olex2 1.3 (Dolomanov et al., 2009)'
_computing_publication_material 'Olex2 1.3 (Dolomanov et al., 2009)'
_computing_structure_refinement 'XL  (Sheldrick, 2008)'
_computing_structure_solution 'SHELXT 2018/2 (Sheldrick, 2018)'
_diffrn_ambient_temperature 100
_diffrn_detector 'CCD area detector'
_diffrn_detector_area_resol_mean 8.3
_diffrn_detector_type 'Bruker Smart CCD 6000 Area Detector'
_diffrn_measured_fraction_theta_full 0.999
_diffrn_measured_fraction_theta_max 0.997
_diffrn_measurement_device 'three-circle diffractometer'
_diffrn_measurement_device_type 'Bruker Smart 6000'
_diffrn_measurement_method '\w scans'
_diffrn_radiation_collimation 'Focusing mirrors'
_diffrn_radiation_monochromator 'Montel 200 Mirrors Optics'
_diffrn_radiation_probe x-ray
_diffrn_radiation_type 'Cu K\a'
_diffrn_radiation_wavelength 1.54178
_diffrn_reflns_av_R_equivalents 0.0339
_diffrn_reflns_av_unetI/netI 0.0211
_diffrn_reflns_Laue_measured_fraction_full 0.999
_diffrn_reflns_Laue_measured_fraction_max 0.997
_diffrn_reflns_limit_h_max 7
_diffrn_reflns_limit_h_min -7
_diffrn_reflns_limit_k_max 21
_diffrn_reflns_limit_k_min -21
_diffrn_reflns_limit_l_max 10
_diffrn_reflns_limit_l_min -10
_diffrn_reflns_number 11709
_diffrn_reflns_point_group_measured_fraction_full 0.999
_diffrn_reflns_point_group_measured_fraction_max 0.997
_diffrn_reflns_theta_full 67.679
_diffrn_reflns_theta_max 72.094
_diffrn_reflns_theta_min 5.147
_diffrn_source 'Rotating Anode'
_diffrn_source_current 20.0
_diffrn_source_power 0.8
_diffrn_source_target Cu
_diffrn_source_type 'Nonius FR591 Rotating Anode'
_diffrn_source_voltage 40.0
_exptl_absorpt_coefficient_mu 0.923
_exptl_absorpt_correction_T_max 0.7536
_exptl_absorpt_correction_T_min 0.6610
_exptl_absorpt_correction_type multi-scan
_exptl_absorpt_process_details
;
SADABS-2016/2 (Bruker,2016/2) was used for absorption correction.
wR2(int) was 0.0730 before and 0.0476 after correction.
The Ratio of minimum to maximum transmission is 0.8771.
The \l/2 correction factor is Not present.
;
_exptl_crystal_colour 'clear light colourless'
_exptl_crystal_colour_lustre clear
_exptl_crystal_colour_modifier light
_exptl_crystal_colour_primary colourless
_exptl_crystal_density_diffrn 1.544
_exptl_crystal_description plate
_exptl_crystal_F_000 432
_exptl_crystal_size_max 0.19
_exptl_crystal_size_mid 0.12
_exptl_crystal_size_min 0.05
_refine_diff_density_max 0.232
_refine_diff_density_min -0.389
_refine_diff_density_rms 0.080
_refine_ls_extinction_coef 0.025(2)
_refine_ls_extinction_expression Fc^*^=kFc[1+0.001xFc^2^\l^3^/sin(2\q)]^-1/4^
_refine_ls_extinction_method 'SHELXL-2018/3 (Sheldrick 2018)'
_refine_ls_goodness_of_fit_ref 1.068
_refine_ls_hydrogen_treatment constr
_refine_ls_matrix_type full
_refine_ls_number_parameters 146
_refine_ls_number_reflns 1797
_refine_ls_number_restraints 0
_refine_ls_restrained_S_all 1.068
_refine_ls_R_factor_all 0.0445
_refine_ls_R_factor_gt 0.0429
_refine_ls_shift/su_max 0.001
_refine_ls_shift/su_mean 0.000
_refine_ls_structure_factor_coef Fsqd
_refine_ls_weighting_details 'w=1/[\s^2^(Fo^2^)+(0.0721P)^2^+0.1450P] where P=(Fo^2^+2Fc^2^)/3'
_refine_ls_weighting_scheme calc
_refine_ls_wR_factor_gt 0.1071
_refine_ls_wR_factor_ref 0.1094
_reflns_Friedel_coverage 0.000
_reflns_Friedel_fraction_full .
_reflns_Friedel_fraction_max .
_reflns_number_gt 1676
_reflns_number_total 1797
_reflns_threshold_expression 'I > 2\s(I)'
_cod_data_source_file bent35.cif
_cod_data_source_block bent35
_cod_database_code 4038996

loop_
_space_group_symop_id
_space_group_symop_operation_xyz
1 'x, y, z'
2 '-x, y+1/2, -z+1/2'
3 '-x, -y, -z'
4 'x, -y-1/2, z-1/2'

loop_
_atom_site_label
_atom_site_type_symbol
_atom_site_fract_x
_atom_site_fract_y
_atom_site_fract_z
_atom_site_U_iso_or_equiv
_atom_site_adp_type
_atom_site_occupancy
_atom_site_site_symmetry_order
_atom_site_calc_flag
_atom_site_refinement_flags_posn
_atom_site_refinement_flags_adp
_atom_site_refinement_flags_occupancy
_atom_site_disorder_assembly
_atom_site_disorder_group
N1 N 0.82532(16) 0.73064(5) 0.57063(12) 0.0318(3) Uani 1 1 d . . . . .
N2 N 0.86316(16) 0.80807(6) 0.55394(12) 0.0329(3) Uani 1 1 d . . . . .
N3 N 0.73396(15) 0.85141(6) 0.61765(11) 0.0307(3) Uani 1 1 d . . . . .
N4 N 0.60759(14) 0.80093(5) 0.67798(10) 0.0260(3) Uani 1 1 d . . . . .
N5 N 0.44745(15) 0.82562(5) 0.75281(11) 0.0274(3) Uani 1 1 d . . . . .
N6 N 0.17545(17) 0.78502(5) 0.88298(11) 0.0314(3) Uani 1 1 d . . . . .
N7 N 0.13938(15) 0.85630(6) 0.89796(11) 0.0321(3) Uani 1 1 d . . . . .
N8 N 0.0879(2) 0.91691(6) 0.92106(14) 0.0442(3) Uani 1 1 d . . . . .
C1 C 0.66495(18) 0.72728(6) 0.64972(12) 0.0270(3) Uani 1 1 d . . . . .
C2 C 0.55091(18) 0.66438(6) 0.70582(13) 0.0277(3) Uani 1 1 d . . . . .
C3 C 0.6007(2) 0.58573(7) 0.68881(15) 0.0349(3) Uani 1 1 d . . . . .
H3 H 0.712049 0.571406 0.637724 0.042 Uiso 1 1 calc R U . . .
C4 C 0.4820(2) 0.52991(7) 0.74902(16) 0.0404(3) Uani 1 1 d . . . . .
H4 H 0.514709 0.477584 0.738922 0.048 Uiso 1 1 calc R U . . .
C5 C 0.3134(2) 0.55078(7) 0.82492(14) 0.0376(3) Uani 1 1 d . . . . .
H5 H 0.234990 0.512188 0.864300 0.045 Uiso 1 1 calc R U . . .
C6 C 0.26157(19) 0.62812(7) 0.84229(14) 0.0320(3) Uani 1 1 d . . . . .
H6 H 0.148785 0.641679 0.892655 0.038 Uiso 1 1 calc R U . . .
C7 C 0.38124(18) 0.68571(6) 0.78299(12) 0.0265(3) Uani 1 1 d . . . . .
C8 C 0.34136(18) 0.76838(6) 0.80132(12) 0.0260(3) Uani 1 1 d . . . . .

loop_
_atom_site_aniso_label
_atom_site_aniso_U_11
_atom_site_aniso_U_22
_atom_site_aniso_U_33
_atom_site_aniso_U_23
_atom_site_aniso_U_13
_atom_site_aniso_U_12
N1 0.0314(5) 0.0302(5) 0.0364(5) -0.0015(4) 0.0134(4) -0.0006(4)
N2 0.0313(5) 0.0329(5) 0.0369(5) 0.0007(4) 0.0126(4) -0.0018(4)
N3 0.0309(5) 0.0281(5) 0.0350(5) 0.0020(4) 0.0111(4) -0.0038(4)
N4 0.0273(5) 0.0228(5) 0.0293(5) 0.0001(3) 0.0092(4) -0.0010(4)
N5 0.0289(5) 0.0239(5) 0.0313(5) -0.0010(4) 0.0107(4) 0.0010(4)
N6 0.0363(5) 0.0240(5) 0.0380(5) -0.0017(4) 0.0171(4) 0.0006(4)
N7 0.0326(5) 0.0305(6) 0.0350(5) -0.0032(4) 0.0113(4) 0.0005(4)
N8 0.0476(6) 0.0323(6) 0.0545(7) -0.0084(5) 0.0149(5) 0.0067(5)
C1 0.0275(5) 0.0252(6) 0.0283(5) -0.0022(4) 0.0060(4) 0.0013(4)
C2 0.0297(6) 0.0248(6) 0.0291(5) -0.0003(4) 0.0073(4) -0.0006(4)
C3 0.0378(6) 0.0267(6) 0.0421(7) -0.0027(5) 0.0131(5) 0.0037(5)
C4 0.0504(7) 0.0211(6) 0.0508(7) 0.0002(5) 0.0132(6) 0.0024(5)
C5 0.0441(7) 0.0253(6) 0.0447(7) 0.0042(5) 0.0125(5) -0.0052(5)
C6 0.0346(6) 0.0287(6) 0.0343(6) 0.0013(5) 0.0107(4) -0.0026(5)
C7 0.0285(5) 0.0239(6) 0.0272(5) -0.0001(4) 0.0060(4) -0.0001(4)
C8 0.0277(5) 0.0249(6) 0.0259(5) 0.0001(4) 0.0068(4) 0.0000(4)

loop_
_atom_type_symbol
_atom_type_description
_atom_type_scat_dispersion_real
_atom_type_scat_dispersion_imag
_atom_type_scat_source
C C 0.0181 0.0091 'International Tables Vol C Tables 4.2.6.8 and 6.1.1.4'
H H 0.0000 0.0000 'International Tables Vol C Tables 4.2.6.8 and 6.1.1.4'
N N 0.0311 0.0180 'International Tables Vol C Tables 4.2.6.8 and 6.1.1.4'

loop_
_geom_angle_atom_site_label_1
_geom_angle_atom_site_label_2
_geom_angle_atom_site_label_3
_geom_angle
_geom_angle_site_symmetry_1
_geom_angle_site_symmetry_3
C1 N1 N2 105.22(9) . .
N3 N2 N1 112.19(9) . .
N2 N3 N4 105.01(9) . .
N3 N4 N5 121.83(9) . .
N3 N4 C1 109.56(9) . .
C1 N4 N5 128.61(10) . .
C8 N5 N4 112.84(9) . .
N7 N6 C8 114.71(10) . .
N8 N7 N6 171.36(12) . .
N1 C1 N4 108.02(9) . .
N1 C1 C2 133.52(10) . .
N4 C1 C2 118.46(10) . .
C3 C2 C1 123.80(11) . .
C3 C2 C7 120.23(11) . .
C7 C2 C1 115.96(10) . .
C2 C3 H3 120.5 . .
C4 C3 C2 118.95(11) . .
C4 C3 H3 120.5 . .
C3 C4 H4 119.5 . .
C3 C4 C5 120.97(11) . .
C5 C4 H4 119.5 . .
C4 C5 H5 119.6 . .
C6 C5 C4 120.84(11) . .
C6 C5 H5 119.6 . .
C5 C6 H6 120.5 . .
C5 C6 C7 119.07(11) . .
C7 C6 H6 120.5 . .
C2 C7 C8 117.80(11) . .
C6 C7 C2 119.93(11) . .
C6 C7 C8 122.25(10) . .
N5 C8 N6 119.13(10) . .
N5 C8 C7 126.31(10) . .
N6 C8 C7 114.54(10) . .

loop_
_geom_bond_atom_site_label_1
_geom_bond_atom_site_label_2
_geom_bond_distance
_geom_bond_site_symmetry_2
N1 N2 1.3644(14) .
N1 C1 1.3255(15) .
N2 N3 1.3012(14) .
N3 N4 1.3479(13) .
N4 N5 1.3653(13) .
N4 C1 1.3514(14) .
N5 C8 1.3023(14) .
N6 N7 1.2570(14) .
N6 C8 1.3986(14) .
N7 N8 1.1200(14) .
C1 C2 1.4331(15) .
C2 C3 1.4011(15) .
C2 C7 1.4110(16) .
C3 H3 0.9300 .
C3 C4 1.3788(18) .
C4 H4 0.9300 .
C4 C5 1.3961(18) .
C5 H5 0.9300 .
C5 C6 1.3832(17) .
C6 H6 0.9300 .
C6 C7 1.3997(16) .
C7 C8 1.4568(15) .

loop_
_geom_torsion_atom_site_label_1
_geom_torsion_atom_site_label_2
_geom_torsion_atom_site_label_3
_geom_torsion_atom_site_label_4
_geom_torsion
_geom_torsion_site_symmetry_1
_geom_torsion_site_symmetry_2
_geom_torsion_site_symmetry_3
_geom_torsion_site_symmetry_4
N1 N2 N3 N4 0.01(12) . . . .
N1 C1 C2 C3 2.5(2) . . . .
N1 C1 C2 C7 -178.09(12) . . . .
N2 N1 C1 N4 0.56(12) . . . .
N2 N1 C1 C2 -179.50(11) . . . .
N2 N3 N4 N5 -178.87(9) . . . .
N2 N3 N4 C1 0.35(11) . . . .
N3 N4 N5 C8 179.25(9) . . . .
N3 N4 C1 N1 -0.58(12) . . . .
N3 N4 C1 C2 179.47(9) . . . .
N4 N5 C8 N6 178.69(9) . . . .
N4 N5 C8 C7 0.45(16) . . . .
N4 C1 C2 C3 -177.61(10) . . . .
N4 C1 C2 C7 1.84(15) . . . .
N5 N4 C1 N1 178.57(10) . . . .
N5 N4 C1 C2 -1.38(17) . . . .
N7 N6 C8 N5 2.10(15) . . . .
N7 N6 C8 C7 -179.47(9) . . . .
C1 N1 N2 N3 -0.36(12) . . . .
C1 N4 N5 C8 0.19(16) . . . .
C1 C2 C3 C4 179.21(11) . . . .
C1 C2 C7 C6 -179.72(10) . . . .
C1 C2 C7 C8 -1.30(15) . . . .
C2 C3 C4 C5 0.5(2) . . . .
C2 C7 C8 N5 0.15(17) . . . .
C2 C7 C8 N6 -178.15(9) . . . .
C3 C2 C7 C6 -0.25(17) . . . .
C3 C2 C7 C8 178.18(10) . . . .
C3 C4 C5 C6 -0.3(2) . . . .
C4 C5 C6 C7 -0.21(18) . . . .
C5 C6 C7 C2 0.46(17) . . . .
C5 C6 C7 C8 -177.89(10) . . . .
C6 C7 C8 N5 178.54(10) . . . .
C6 C7 C8 N6 0.23(15) . . . .
C7 C2 C3 C4 -0.22(18) . . . .

_cod_database_fobs_code 4038996
